data_4338653
loop_
_publ_author_name
'Almaraz, Elky'
'Foley, William S.'
'Denny, Jason A.'
'Reibenspies, Joseph H.'
'Golden, Melissa L.'
'Darensbourg, Marcetta Y.'

_publ_section_title
;
 Development of Five-Coordinate Zinc Mono- and Dithiolates as S-Donor
 Metalloligands: Formation of a Zn--W Coordination Polymer
;
_journal_coden_ASTM ORGND7
_journal_issue 12
_journal_name_full 'Inorganic Chemistry'
_journal_page_first 5288
_journal_page_last 5295
_journal_paper_doi 10.1021/ic900261s
_journal_volume 48
_journal_year 2009
_chemical_absolute_configuration rm
_chemical_formula_sum 'C16 H18 N2 O7 S2 W Zn'
_chemical_formula_weight 663.66
_chemical_name_common Znw_fine
_space_group_IT_number 4
_symmetry_cell_setting monoclinic
_symmetry_space_group_name_Hall 'P 2yb'
_symmetry_space_group_name_H-M 'P 1 21 1'
_atom_sites_solution_hydrogens geom
_atom_sites_solution_primary direct
_atom_sites_solution_secondary difmap
_audit_creation_method SHELXL-97
_cell_angle_alpha 90.00
_cell_angle_beta 104.965(11)
_cell_angle_gamma 90.00
_cell_formula_units_Z 2
_cell_length_a 9.481(2)
_cell_length_b 10.843(3)
_cell_length_c 10.599(3)
_cell_measurement_temperature 110(2)
_cell_volume 1052.6(5)
_computing_cell_refinement 'Bruker FRAMBO'
_computing_data_collection 'Bruker FRAMBO'
_computing_structure_refinement 'SHELXL-97 (Sheldrick, 1997)'
_computing_structure_solution 'SHELXS-97 (Sheldrick, 1990)'
_diffrn_ambient_temperature 110(2)
_diffrn_measured_fraction_theta_full 0.958
_diffrn_measured_fraction_theta_max 0.958
_diffrn_measurement_device_type 'MWPC area detector'
_diffrn_radiation_monochromator graphite
_diffrn_radiation_source 'fine-focus sealed tube'
_diffrn_radiation_type CuK\a
_diffrn_radiation_wavelength 1.54178
_diffrn_reflns_av_R_equivalents 0.3011
_diffrn_reflns_av_sigmaI/netI 0.3019
_diffrn_reflns_limit_h_max 10
_diffrn_reflns_limit_h_min -10
_diffrn_reflns_limit_k_max 12
_diffrn_reflns_limit_k_min -12
_diffrn_reflns_limit_l_max 11
_diffrn_reflns_limit_l_min -10
_diffrn_reflns_number 7542
_diffrn_reflns_theta_full 59.98
_diffrn_reflns_theta_max 59.98
_diffrn_reflns_theta_min 4.32
_exptl_absorpt_coefficient_mu 13.576
_exptl_absorpt_correction_T_max 0.8762
_exptl_absorpt_correction_T_min 0.3438
_exptl_absorpt_correction_type multi-scan
_exptl_absorpt_process_details sadabs
_exptl_crystal_colour colorless
_exptl_crystal_density_diffrn 2.094
_exptl_crystal_density_method 'not measured'
_exptl_crystal_description needle
_exptl_crystal_F_000 640
_exptl_crystal_size_max 0.10
_exptl_crystal_size_mid 0.01
_exptl_crystal_size_min 0.01
_refine_diff_density_max 0.950
_refine_diff_density_min -0.874
_refine_diff_density_rms 0.175
_refine_ls_abs_structure_details 'Flack H D (1983), Acta Cryst. A39, 876-881'
_refine_ls_abs_structure_Flack 0.0(3)
_refine_ls_extinction_method none
_refine_ls_goodness_of_fit_ref 1.013
_refine_ls_hydrogen_treatment constr
_refine_ls_matrix_type full
_refine_ls_number_parameters 263
_refine_ls_number_reflns 2765
_refine_ls_number_restraints 210
_refine_ls_restrained_S_all 0.980
_refine_ls_R_factor_all 0.1257
_refine_ls_R_factor_gt 0.0719
_refine_ls_shift/su_max 0.001
_refine_ls_shift/su_mean 0.000
_refine_ls_structure_factor_coef Fsqd
_refine_ls_weighting_details '; calc'
_refine_ls_weighting_scheme calc
_refine_ls_wR_factor_gt 0.1507
_refine_ls_wR_factor_ref 0.1853
_reflns_number_gt 1374
_reflns_number_total 2765
_reflns_threshold_expression >2sigma(I)
_cod_data_source_file ic900261s_si_002.cif
_cod_data_source_block C:\structures\Znw_fine\znw.CIF
_cod_original_cell_volume 1052.6(4)
_cod_original_sg_symbol_H-M P21
_cod_database_code 4338653

loop_
_symmetry_equiv_pos_as_xyz
'x, y, z'
'-x, y+1/2, -z'

loop_
_atom_site_label
_atom_site_type_symbol
_atom_site_fract_x
_atom_site_fract_y
_atom_site_fract_z
_atom_site_U_iso_or_equiv
_atom_site_adp_type
_atom_site_occupancy
_atom_site_symmetry_multiplicity
_atom_site_calc_flag
_atom_site_refinement_flags
W1 W 0.13298(12) 0.39932(12) 0.14019(10) 0.0416(4) Uani 1 1 d U
Zn1 Zn 0.4067(3) 0.4383(2) 0.5336(3) 0.0350(8) Uani 1 1 d U
S1 S 0.2309(7) 0.5270(7) 0.3513(7) 0.0438(15) Uani 1 1 d U
O1 O 0.5797(18) 0.1335(15) 0.3883(15) 0.039(3) Uani 1 1 d U
N1 N 0.2335(18) 0.389(3) 0.6165(17) 0.0396(19) Uani 1 1 d U
C1 C 0.095(3) 0.521(3) 0.441(3) 0.047(3) Uani 1 1 d U
H6A H 0.1060 0.5967 0.4954 0.056 Uiso 1 1 calc R
H6B H -0.0017 0.5274 0.3765 0.056 Uiso 1 1 calc R
S2 S 0.6685(7) 0.4688(6) 0.5190(6) 0.0363(13) Uani 1 1 d U
O2 O 0.4402(18) 0.2662(16) 0.4608(16) 0.038(2) Uani 1 1 d U
N2 N 0.5135(19) 0.388(3) 0.7452(16) 0.041(2) Uani 1 1 d U
C2 C 0.089(2) 0.423(3) 0.520(2) 0.043(2) Uani 1 1 d U
H7A H 0.0531 0.3501 0.4648 0.051 Uiso 1 1 calc R
H7B H 0.0168 0.4411 0.5706 0.051 Uiso 1 1 calc R
O3 O -0.197(2) 0.484(2) 0.1177(18) 0.057(4) Uani 1 1 d U
C3 C 0.250(3) 0.466(3) 0.738(2) 0.041(2) Uani 1 1 d U
H8A H 0.1878 0.4339 0.7919 0.050 Uiso 1 1 calc R
H8B H 0.2219 0.5528 0.7139 0.050 Uiso 1 1 calc R
O4 O 0.061(2) 0.1600(19) 0.2864(18) 0.057(4) Uani 1 1 d U
C4 C 0.411(3) 0.459(3) 0.813(2) 0.042(2) Uani 1 1 d U
H9A H 0.4177 0.4207 0.8985 0.051 Uiso 1 1 calc R
H9B H 0.4491 0.5447 0.8295 0.051 Uiso 1 1 calc R
O5 O 0.019(2) 0.2589(17) -0.1262(17) 0.051(4) Uani 1 1 d U
C5 C 0.243(3) 0.262(3) 0.646(2) 0.041(2) Uani 1 1 d U
H10A H 0.1470 0.2347 0.6559 0.049 Uiso 1 1 calc R
H10B H 0.2601 0.2178 0.5692 0.049 Uiso 1 1 calc R
O6 O 0.202(2) 0.6340(19) -0.0130(18) 0.053(4) Uani 1 1 d U
C6 C 0.348(3) 0.222(3) 0.755(2) 0.042(3) Uani 1 1 d U
H11A H 0.3259 0.2565 0.8340 0.050 Uiso 1 1 calc R
H11B H 0.3430 0.1309 0.7604 0.050 Uiso 1 1 calc R
O7 O 0.448(2) 0.295(2) 0.1421(18) 0.058(4) Uani 1 1 d U
C7 C 0.489(3) 0.255(3) 0.755(3) 0.042(2) Uani 1 1 d U
H12A H 0.5145 0.2129 0.6807 0.051 Uiso 1 1 calc R
H12B H 0.5563 0.2235 0.8362 0.051 Uiso 1 1 calc R
C8 C 0.664(3) 0.447(2) 0.760(3) 0.041(3) Uani 1 1 d U
H13A H 0.6481 0.5365 0.7474 0.050 Uiso 1 1 calc R
H13B H 0.7196 0.4347 0.8524 0.050 Uiso 1 1 calc R
C9 C 0.748(2) 0.411(3) 0.6868(19) 0.041(3) Uani 1 1 d U
H14A H 0.7542 0.3203 0.6865 0.049 Uiso 1 1 calc R
H14B H 0.8473 0.4452 0.7213 0.049 Uiso 1 1 calc R
C10 C 0.670(3) 0.326(2) 0.425(3) 0.040(3) Uani 1 1 d U
C11 C 0.545(3) 0.236(2) 0.425(2) 0.038(2) Uani 1 1 d U
C12 C -0.076(3) 0.461(3) 0.132(2) 0.045(4) Uani 1 1 d U
C13 C 0.092(3) 0.247(3) 0.234(3) 0.049(4) Uani 1 1 d U
C14 C 0.060(3) 0.314(3) -0.034(3) 0.050(4) Uani 1 1 d U
C15 C 0.164(3) 0.556(3) 0.044(3) 0.047(4) Uani 1 1 d U
C16 C 0.334(3) 0.333(3) 0.142(3) 0.051(4) Uani 1 1 d U

loop_
_atom_site_aniso_label
_atom_site_aniso_U_11
_atom_site_aniso_U_22
_atom_site_aniso_U_33
_atom_site_aniso_U_23
_atom_site_aniso_U_13
_atom_site_aniso_U_12
W1 0.0483(7) 0.0327(6) 0.0380(6) 0.0009(7) 0.0009(4) 0.0006(9)
Zn1 0.0403(17) 0.027(2) 0.0371(18) -0.0030(12) 0.0096(12) 0.0006(14)
S1 0.045(3) 0.040(4) 0.040(3) -0.002(2) 0.000(2) 0.000(3)
O1 0.050(7) 0.031(5) 0.039(6) -0.004(5) 0.019(5) -0.002(5)
N1 0.042(3) 0.037(5) 0.040(4) -0.007(4) 0.013(3) 0.001(4)
C1 0.045(4) 0.042(7) 0.049(5) -0.009(5) 0.005(4) 0.007(6)
S2 0.042(3) 0.025(3) 0.044(4) -0.003(2) 0.016(3) 0.003(3)
O2 0.050(6) 0.028(4) 0.041(6) -0.003(4) 0.019(5) -0.001(3)
N2 0.045(4) 0.040(5) 0.037(3) 0.000(4) 0.011(3) 0.000(4)
C2 0.042(4) 0.041(7) 0.045(5) -0.011(4) 0.010(4) 0.004(5)
O3 0.051(5) 0.063(11) 0.047(10) -0.006(8) -0.006(7) 0.006(8)
C3 0.046(4) 0.040(5) 0.040(4) -0.006(4) 0.013(3) 0.001(5)
O4 0.066(10) 0.043(8) 0.060(10) 0.002(6) 0.015(8) -0.014(8)
C4 0.048(5) 0.041(6) 0.039(4) -0.004(4) 0.011(4) 0.000(5)
O5 0.081(11) 0.026(8) 0.044(8) -0.005(6) 0.016(8) -0.002(8)
C5 0.047(5) 0.037(5) 0.040(5) -0.003(4) 0.013(4) -0.003(4)
O6 0.063(10) 0.050(9) 0.049(9) 0.001(6) 0.016(8) -0.013(8)
C6 0.048(5) 0.039(6) 0.039(5) -0.002(4) 0.014(5) -0.001(5)
O7 0.064(7) 0.059(12) 0.050(10) 0.009(8) 0.016(8) 0.017(8)
C7 0.048(5) 0.040(5) 0.039(5) 0.000(4) 0.013(4) 0.001(5)
C8 0.044(4) 0.040(6) 0.039(4) -0.003(5) 0.009(3) 0.000(5)
C9 0.041(4) 0.040(8) 0.041(5) -0.005(5) 0.009(4) -0.001(6)
C10 0.048(6) 0.032(6) 0.042(6) -0.007(5) 0.017(6) -0.003(5)
C11 0.049(6) 0.030(5) 0.040(6) -0.004(4) 0.018(5) -0.002(4)
C12 0.048(5) 0.057(11) 0.026(10) -0.003(8) 0.004(5) -0.002(7)
C13 0.057(11) 0.040(6) 0.051(10) 0.000(5) 0.015(9) -0.009(7)
C14 0.076(11) 0.026(9) 0.045(7) -0.007(6) 0.011(7) 0.004(9)
C15 0.057(10) 0.040(7) 0.041(6) -0.003(6) 0.008(8) -0.014(8)
C16 0.060(6) 0.059(12) 0.040(11) 0.007(7) 0.023(7) 0.005(7)

loop_
_atom_type_symbol
_atom_type_description
_atom_type_scat_dispersion_real
_atom_type_scat_dispersion_imag
_atom_type_scat_source
C C 0.0181 0.0091 'International Tables Vol C Tables 4.2.6.8 and 6.1.1.4'
H H 0.0000 0.0000 'International Tables Vol C Tables 4.2.6.8 and 6.1.1.4'
N N 0.0311 0.0180 'International Tables Vol C Tables 4.2.6.8 and 6.1.1.4'
O O 0.0492 0.0322 'International Tables Vol C Tables 4.2.6.8 and 6.1.1.4'
S S 0.3331 0.5567 'International Tables Vol C Tables 4.2.6.8 and 6.1.1.4'
Zn Zn -1.5491 0.6778 'International Tables Vol C Tables 4.2.6.8 and 6.1.1.4'
W W -5.4734 5.5774 'International Tables Vol C Tables 4.2.6.8 and 6.1.1.4'

loop_
_geom_angle_atom_site_label_1
_geom_angle_atom_site_label_2
_geom_angle_atom_site_label_3
_geom_angle
_geom_angle_site_symmetry_1
_geom_angle_site_symmetry_3
C13 W1 C14 90.6(12) . .
C13 W1 C16 90.2(13) . .
C14 W1 C16 86.7(12) . .
C13 W1 C15 177.2(13) . .
C14 W1 C15 89.1(11) . .
C16 W1 C15 92.5(12) . .
C13 W1 C12 89.0(12) . .
C14 W1 C12 90.7(11) . .
C16 W1 C12 177.3(12) . .
C15 W1 C12 88.3(12) . .
C13 W1 S1 94.8(8) . .
C14 W1 S1 174.6(9) . .
C16 W1 S1 93.3(9) . .
C15 W1 S1 85.5(8) . .
C12 W1 S1 89.4(7) . .
O2 Zn1 N1 97.8(9) . .
O2 Zn1 O1 167.7(7) . 2_656
N1 Zn1 O1 93.6(8) . 2_656
O2 Zn1 N2 94.4(8) . .
N1 Zn1 N2 74.1(7) . .
O1 Zn1 N2 84.1(8) 2_656 .
O2 Zn1 S1 101.7(5) . .
N1 Zn1 S1 89.1(6) . .
O1 Zn1 S1 83.2(5) 2_656 .
N2 Zn1 S1 158.2(6) . .
O2 Zn1 S2 81.3(5) . .
N1 Zn1 S2 158.1(5) . .
O1 Zn1 S2 86.4(5) 2_656 .
N2 Zn1 S2 84.2(5) . .
S1 Zn1 S2 112.6(3) . .
C1 S1 Zn1 90.4(9) . .
C1 S1 W1 107.0(9) . .
Zn1 S1 W1 120.0(3) . .
C11 O1 Zn1 135.4(17) . 2_646
C5 N1 C3 112(2) . .
C5 N1 C2 112(2) . .
C3 N1 C2 108(2) . .
C5 N1 Zn1 109.0(17) . .
C3 N1 Zn1 106.8(15) . .
C2 N1 Zn1 108.7(15) . .
C2 C1 S1 120(2) . .
C2 C1 H6A 107.3 . .
S1 C1 H6A 107.3 . .
C2 C1 H6B 107.3 . .
S1 C1 H6B 107.3 . .
H6A C1 H6B 106.9 . .
C10 S2 C9 100.4(14) . .
C10 S2 Zn1 93.7(8) . .
C9 S2 Zn1 93.3(7) . .
C11 O2 Zn1 125.8(17) . .
C7 N2 C8 124(2) . .
C7 N2 C4 109(2) . .
C8 N2 C4 114(2) . .
C7 N2 Zn1 105.5(15) . .
C8 N2 Zn1 99.7(14) . .
C4 N2 Zn1 99.3(14) . .
C1 C2 N1 115(2) . .
C1 C2 H7A 108.4 . .
N1 C2 H7A 108.4 . .
C1 C2 H7B 108.4 . .
N1 C2 H7B 108.4 . .
H7A C2 H7B 107.5 . .
N1 C3 C4 106.7(19) . .
N1 C3 H8A 110.4 . .
C4 C3 H8A 110.4 . .
N1 C3 H8B 110.4 . .
C4 C3 H8B 110.4 . .
H8A C3 H8B 108.6 . .
C3 C4 N2 116(2) . .
C3 C4 H9A 108.2 . .
N2 C4 H9A 108.2 . .
C3 C4 H9B 108.2 . .
N2 C4 H9B 108.2 . .
H9A C4 H9B 107.4 . .
C6 C5 N1 119(2) . .
C6 C5 H10A 107.6 . .
N1 C5 H10A 107.6 . .
C6 C5 H10B 107.6 . .
N1 C5 H10B 107.6 . .
H10A C5 H10B 107.1 . .
C7 C6 C5 114(2) . .
C7 C6 H11A 108.8 . .
C5 C6 H11A 108.8 . .
C7 C6 H11B 108.8 . .
C5 C6 H11B 108.8 . .
H11A C6 H11B 107.7 . .
C6 C7 N2 115(2) . .
C6 C7 H12A 108.5 . .
N2 C7 H12A 108.5 . .
C6 C7 H12B 108.5 . .
N2 C7 H12B 108.5 . .
H12A C7 H12B 107.5 . .
C9 C8 N2 121(2) . .
C9 C8 H13A 107.2 . .
N2 C8 H13A 107.2 . .
C9 C8 H13B 107.2 . .
N2 C8 H13B 107.2 . .
H13A C8 H13B 106.8 . .
C8 C9 S2 109(2) . .
C8 C9 H14A 110.0 . .
S2 C9 H14A 110.0 . .
C8 C9 H14B 110.0 . .
S2 C9 H14B 110.0 . .
H14A C9 H14B 108.4 . .
C11 C10 S2 115.0(17) . .
O2 C11 O1 131(3) . .
O2 C11 C10 122(2) . .
O1 C11 C10 108(2) . .
O3 C12 W1 172(2) . .
O4 C13 W1 176(3) . .
O5 C14 W1 175(3) . .
O6 C15 W1 168(3) . .
O7 C16 W1 180(3) . .

loop_
_geom_bond_atom_site_label_1
_geom_bond_atom_site_label_2
_geom_bond_distance
_geom_bond_site_symmetry_2
W1 C13 2.02(3) .
W1 C14 2.02(3) .
W1 C16 2.04(3) .
W1 C15 2.04(3) .
W1 C12 2.08(3) .
W1 S1 2.591(7) .
Zn1 O2 2.074(18) .
Zn1 N1 2.121(19) .
Zn1 O1 2.265(17) 2_656
Zn1 N2 2.277(18) .
Zn1 S1 2.403(7) .
Zn1 S2 2.548(7) .
S1 C1 1.79(3) .
O1 C11 1.25(3) .
O1 Zn1 2.265(17) 2_646
N1 C5 1.41(4) .
N1 C3 1.51(3) .
N1 C2 1.53(3) .
C1 C2 1.37(4) .
C1 H6A 0.9900 .
C1 H6B 0.9900 .
S2 C10 1.85(3) .
S2 C9 1.85(2) .
O2 C11 1.20(3) .
N2 C7 1.47(4) .
N2 C8 1.53(3) .
N2 C4 1.55(3) .
C2 H7A 0.9900 .
C2 H7B 0.9900 .
O3 C12 1.15(3) .
C3 C4 1.53(3) .
C3 H8A 0.9900 .
C3 H8B 0.9900 .
O4 C13 1.17(3) .
C4 H9A 0.9900 .
C4 H9B 0.9900 .
O5 C14 1.12(3) .
C5 C6 1.39(3) .
C5 H10A 0.9900 .
C5 H10B 0.9900 .
O6 C15 1.15(3) .
C6 C7 1.38(3) .
C6 H11A 0.9900 .
C6 H11B 0.9900 .
O7 C16 1.15(3) .
C7 H12A 0.9900 .
C7 H12B 0.9900 .
C8 C9 1.31(3) .
C8 H13A 0.9900 .
C8 H13B 0.9900 .
C9 H14A 0.9900 .
C9 H14B 0.9900 .
C10 C11 1.53(4) .

loop_
_geom_torsion_atom_site_label_1
_geom_torsion_atom_site_label_2
_geom_torsion_atom_site_label_3
_geom_torsion_atom_site_label_4
_geom_torsion
_geom_torsion_site_symmetry_1
O2 Zn1 S1 C1 112.0(10) .
N1 Zn1 S1 C1 14.2(12) .
O1 Zn1 S1 C1 -79.5(10) 2_656
N2 Zn1 S1 C1 -25(2) .
S2 Zn1 S1 C1 -162.7(9) .
O2 Zn1 S1 W1 2.0(6) .
N1 Zn1 S1 W1 -95.8(8) .
O1 Zn1 S1 W1 170.5(5) 2_656
N2 Zn1 S1 W1 -134.7(18) .
S2 Zn1 S1 W1 87.3(4) .
C13 W1 S1 C1 -53.3(13) .
C14 W1 S1 C1 126(10) .
C16 W1 S1 C1 -143.8(13) .
C15 W1 S1 C1 123.9(13) .
C12 W1 S1 C1 35.6(12) .
C13 W1 S1 Zn1 47.3(9) .
C14 W1 S1 Zn1 -133(9) .
C16 W1 S1 Zn1 -43.2(9) .
C15 W1 S1 Zn1 -135.5(9) .
C12 W1 S1 Zn1 136.2(8) .
O2 Zn1 N1 C5 25.2(15) .
O1 Zn1 N1 C5 -150.0(14) 2_656
N2 Zn1 N1 C5 -67.2(16) .
S1 Zn1 N1 C5 126.8(14) .
S2 Zn1 N1 C5 -61(3) .
O2 Zn1 N1 C3 146.0(15) .
O1 Zn1 N1 C3 -29.3(16) 2_656
N2 Zn1 N1 C3 53.5(16) .
S1 Zn1 N1 C3 -112.4(15) .
S2 Zn1 N1 C3 60(3) .
O2 Zn1 N1 C2 -97.5(18) .
O1 Zn1 N1 C2 87.3(18) 2_656
N2 Zn1 N1 C2 170(2) .
S1 Zn1 N1 C2 4.1(17) .
S2 Zn1 N1 C2 176.4(13) .
Zn1 S1 C1 C2 -38(2) .
W1 S1 C1 C2 83(2) .
O2 Zn1 S2 C10 10.6(9) .
N1 Zn1 S2 C10 100(2) .
O1 Zn1 S2 C10 -169.6(9) 2_656
N2 Zn1 S2 C10 106.0(11) .
S1 Zn1 S2 C10 -88.5(9) .
O2 Zn1 S2 C9 -90.1(12) .
N1 Zn1 S2 C9 -1(2) .
O1 Zn1 S2 C9 89.7(12) 2_656
N2 Zn1 S2 C9 5.3(13) .
S1 Zn1 S2 C9 170.8(11) .
N1 Zn1 O2 C11 -165(2) .
O1 Zn1 O2 C11 -8(4) 2_656
N2 Zn1 O2 C11 -90(2) .
S1 Zn1 O2 C11 104(2) .
S2 Zn1 O2 C11 -7(2) .
O2 Zn1 N2 C7 -29.6(16) .
N1 Zn1 N2 C7 67.3(16) .
O1 Zn1 N2 C7 162.7(16) 2_656
S1 Zn1 N2 C7 108(2) .
S2 Zn1 N2 C7 -110.4(15) .
O2 Zn1 N2 C8 100.3(16) .
N1 Zn1 N2 C8 -162.9(19) .
O1 Zn1 N2 C8 -67.5(16) 2_656
S1 Zn1 N2 C8 -122.1(15) .
S2 Zn1 N2 C8 19.5(15) .
O2 Zn1 N2 C4 -142.8(15) .
N1 Zn1 N2 C4 -45.9(16) .
O1 Zn1 N2 C4 49.5(16) 2_656
S1 Zn1 N2 C4 -5(3) .
S2 Zn1 N2 C4 136.4(16) .
S1 C1 C2 N1 50(3) .
C5 N1 C2 C1 -150(2) .
C3 N1 C2 C1 86(3) .
Zn1 N1 C2 C1 -29(3) .
C5 N1 C3 C4 72(2) .
C2 N1 C3 C4 -163(2) .
Zn1 N1 C3 C4 -47(2) .
N1 C3 C4 N2 4(3) .
C7 N2 C4 C3 -75(3) .
C8 N2 C4 C3 140(2) .
Zn1 N2 C4 C3 35(2) .
C3 N1 C5 C6 -42(3) .
C2 N1 C5 C6 -163(2) .
Zn1 N1 C5 C6 76(3) .
N1 C5 C6 C7 -57(4) .
C5 C6 C7 N2 58(3) .
C8 N2 C7 C6 172(2) .
C4 N2 C7 C6 32(3) .
Zn1 N2 C7 C6 -74(2) .
C7 N2 C8 C9 56(3) .
C4 N2 C8 C9 -165(3) .
Zn1 N2 C8 C9 -60(3) .
N2 C8 C9 S2 72(3) .
C10 S2 C9 C8 -130(2) .
Zn1 S2 C9 C8 -36(2) .
C9 S2 C10 C11 79(2) .
Zn1 S2 C10 C11 -15.0(19) .
Zn1 O2 C11 O1 175(2) .
Zn1 O2 C11 C10 -2(3) .
Zn1 O1 C11 O2 -49(4) 2_646
Zn1 O1 C11 C10 128(2) 2_646
S2 C10 C11 O2 14(3) .
S2 C10 C11 O1 -163.2(18) .
C13 W1 C12 O3 -69(17) .
C14 W1 C12 O3 22(18) .
C16 W1 C12 O3 4(39) .
C15 W1 C12 O3 111(17) .
S1 W1 C12 O3 -164(17) .
C14 W1 C13 O4 -78(40) .
C16 W1 C13 O4 -165(40) .
C15 W1 C13 O4 6(61) .
C12 W1 C13 O4 13(40) .
S1 W1 C13 O4 102(40) .
C13 W1 C14 O5 -7(32) .
C16 W1 C14 O5 83(32) .
C15 W1 C14 O5 175(32) .
C12 W1 C14 O5 -96(32) .
S1 W1 C14 O5 173(24) .
C13 W1 C15 O6 -160(20) .
C14 W1 C15 O6 -77(11) .
C16 W1 C15 O6 10(11) .
C12 W1 C15 O6 -168(11) .
S1 W1 C15 O6 103(11) .
C13 W1 C16 O7 48(100) .
C14 W1 C16 O7 -43(100) .
C15 W1 C16 O7 -132(100) .
C12 W1 C16 O7 -25(100) .
S1 W1 C16 O7 142(100) .
